data_1008842
loop_
_publ_author_name
'Soubeyroux, J. L.'
'Matar, S. F.'
'Reau, J. M.'
'Hagenmuller, P.'

_publ_section_title
;Etude des proprietes structurales et electriques de la solution solide
 Pb1-xBixOxF2-x Locality: synthetic
;
_journal_name_full 'Solid State Ionics'
_journal_page_first 337
_journal_page_last 345
_journal_paper_doi 10.1016/0167-2738(84)90118-8
_journal_volume 14
_journal_year 1984
_chemical_compound_source synthetic
_chemical_formula_structural 'Bi O F'
_chemical_formula_sum 'Bi F O'
_chemical_name_mineral Zavaritskite
_chemical_name_systematic 'Bismuth oxide fluoride'
_space_group_IT_number 129
_symmetry_cell_setting tetragonal
_symmetry_space_group_name_Hall 'P 4ab 2ab -1ab'
_symmetry_space_group_name_H-M 'P 4/n m m :1'
_cell_angle_alpha 90
_cell_angle_beta 90
_cell_angle_gamma 90
_cell_formula_units_Z 2
_cell_length_a 3.756
_cell_length_b 3.756
_cell_length_c 6.234
_cell_volume 87.9
_database_code_amcsd 0015507
_exptl_crystal_density_diffrn 9.213
_refine_ls_R_factor_all 0.069
_cod_original_sg_symbol_H-M 'P 4/n m m S'
_cod_database_code 1008842

loop_
_space_group_symop_operation_xyz
x,y,z
-x,-y,z
1/2+x,1/2+y,-z
1/2-x,1/2-y,-z
-x,y,z
x,-y,z
1/2-x,1/2+y,-z
1/2+x,1/2-y,-z
-y,x,-z
y,-x,-z
1/2-y,1/2+x,z
1/2+y,1/2-x,z
y,x,-z
-y,-x,-z
1/2+y,1/2+x,z
1/2-y,1/2-x,z

loop_
_atom_site_aniso_label
_atom_site_aniso_B_11
_atom_site_aniso_B_12
_atom_site_aniso_B_13
_atom_site_aniso_B_22
_atom_site_aniso_B_23
_atom_site_aniso_B_33
F1 3.65(17) 0. 0. 3.65(17) 0. 0.48(9)

loop_
_atom_site_label
_atom_site_type_symbol
_atom_site_symmetry_multiplicity
_atom_site_Wyckoff_symbol
_atom_site_fract_x
_atom_site_fract_y
_atom_site_fract_z
_atom_site_occupancy
_atom_site_attached_hydrogens
_atom_site_calc_flag
Bi1 Bi3+ 2 c 0. 0.5 0.2077(4) 1. 0 d
F1 F1- 2 c 0. 0.5 0.6524(7) 1. 0 d
O1 O2- 2 a 0. 0. 0. 1. 0 d

loop_
_atom_type_symbol
_atom_type_oxidation_number
Bi3+ 3.000
F1- -1.000
O2- -2.000

loop_
_cod_related_entry_id
_cod_related_entry_database
_cod_related_entry_code
1 AMCSD 0015507
